data_4105929
loop_
_publ_author_name
'Richard S. Grainger'
'Bhaven Patel'
'Benson M. Kariuki'
'Louise Male'
'Neil Spencer'

_publ_contact_author
;
Dr B.M. Kariuki
School of Chemistry, Cardiff University
Main Building
Park Place
Cardiff
CF10 3AT
;
_publ_contact_author_email kariukib@cf.ac.uk
_publ_section_title
;
 Sulfur Monoxide Transfer from peri-Substituted Trisulfide-2-oxides to
 Dienes: Substituent Effects, Mechanistic Studies and Application in
 Thiophene Synthesis
;
_journal_name_full 'Journal of the American Chemical Society'
_journal_page_first 5843
_journal_page_last 5852
_journal_paper_doi 10.1021/ja108865w
_journal_volume 133
_journal_year 2011
_chemical_formula_moiety 'C12 H10 O3 S3'
_chemical_formula_sum 'C12 H10 O3 S3'
_chemical_formula_weight 298.38
_chemical_name_systematic
;
 ?
;
_space_group_IT_number 14
_symmetry_cell_setting monoclinic
_symmetry_space_group_name_Hall '-P 2yn'
_symmetry_space_group_name_H-M 'P 1 21/n 1'
_atom_sites_solution_hydrogens geom
_atom_sites_solution_primary direct
_atom_sites_solution_secondary difmap
_audit_creation_method SHELXL-97
_cell_angle_alpha 90.00
_cell_angle_beta 95.936(9)
_cell_angle_gamma 90.00
_cell_formula_units_Z 4
_cell_length_a 10.1383(18)
_cell_length_b 6.9855(13)
_cell_length_c 17.520(3)
_cell_measurement_reflns_used 1275
_cell_measurement_temperature 273(2)
_cell_measurement_theta_max 65.96
_cell_measurement_theta_min 4.83
_cell_volume 1234.1(4)
_computing_cell_refinement SAINTPLUS
_computing_data_collection SMART
_computing_data_reduction SAINTPLUS
_computing_structure_refinement SHELXTL
_computing_structure_solution SHELXTL
_diffrn_ambient_temperature 273(2)
_diffrn_measured_fraction_theta_full 0.868
_diffrn_measured_fraction_theta_max 0.868
_diffrn_measurement_device_type 'Bruker Smart 6000 CCD'
_diffrn_measurement_method 'CCD slices'
_diffrn_radiation_monochromator graphite
_diffrn_radiation_source 'fine-focus sealed tube'
_diffrn_radiation_type CuK\a
_diffrn_radiation_wavelength 1.54178
_diffrn_reflns_av_R_equivalents 0.0842
_diffrn_reflns_av_sigmaI/netI 0.1034
_diffrn_reflns_limit_h_max 10
_diffrn_reflns_limit_h_min -11
_diffrn_reflns_limit_k_max 7
_diffrn_reflns_limit_k_min -6
_diffrn_reflns_limit_l_max 20
_diffrn_reflns_limit_l_min -17
_diffrn_reflns_number 5842
_diffrn_reflns_theta_full 65.96
_diffrn_reflns_theta_max 65.96
_diffrn_reflns_theta_min 4.83
_exptl_absorpt_coefficient_mu 5.480
_exptl_absorpt_correction_T_max 0.6683
_exptl_absorpt_correction_T_min 0.2902
_exptl_absorpt_correction_type empirical
_exptl_absorpt_process_details Sadabs
_exptl_crystal_colour colourless
_exptl_crystal_density_diffrn 1.606
_exptl_crystal_description needle
_exptl_crystal_F_000 616
_exptl_crystal_size_max 0.30
_exptl_crystal_size_mid 0.08
_exptl_crystal_size_min 0.08
_refine_diff_density_max 1.870
_refine_diff_density_min -0.658
_refine_diff_density_rms 0.258
_refine_ls_extinction_method none
_refine_ls_goodness_of_fit_ref 1.421
_refine_ls_hydrogen_treatment constr
_refine_ls_matrix_type full
_refine_ls_number_parameters 165
_refine_ls_number_reflns 1869
_refine_ls_number_restraints 0
_refine_ls_restrained_S_all 1.421
_refine_ls_R_factor_all 0.1807
_refine_ls_R_factor_gt 0.1570
_refine_ls_shift/su_max 0.000
_refine_ls_shift/su_mean 0.000
_refine_ls_structure_factor_coef Fsqd
_refine_ls_weighting_details 'calc w=1/[\s^2^(Fo^2^)+(0.2000P)^2^+0.0000P] where P=(Fo^2^+2Fc^2^)/3'
_refine_ls_weighting_scheme calc
_refine_ls_wR_factor_gt 0.3872
_refine_ls_wR_factor_ref 0.3997
_reflns_number_gt 1275
_reflns_number_total 1869
_reflns_threshold_expression >2sigma(I)
_cod_data_source_file ja108865w_si_003.cif
_cod_data_source_block 17
_cod_database_code 4105929

loop_
_symmetry_equiv_pos_as_xyz
'x, y, z'
'-x+1/2, y+1/2, -z+1/2'
'-x, -y, -z'
'x-1/2, -y-1/2, z-1/2'

loop_
_atom_site_label
_atom_site_type_symbol
_atom_site_fract_x
_atom_site_fract_y
_atom_site_fract_z
_atom_site_U_iso_or_equiv
_atom_site_adp_type
_atom_site_occupancy
_atom_site_symmetry_multiplicity
_atom_site_calc_flag
_atom_site_refinement_flags
C1 C 0.2706(12) 0.2633(15) 0.5570(6) 0.035(3) Uani 1 1 d .
C2 C 0.1899(13) 0.2422(15) 0.4859(6) 0.044(3) Uani 1 1 d .
C3 C 0.2483(15) 0.2223(17) 0.4175(6) 0.051(3) Uani 1 1 d .
H3 H 0.1962 0.2083 0.3709 0.061 Uiso 1 1 calc R
C4 C 0.3798(15) 0.2238(17) 0.4202(6) 0.052(3) Uani 1 1 d .
H4 H 0.4185 0.2114 0.3746 0.063 Uiso 1 1 calc R
C5 C 0.6033(13) 0.2515(17) 0.4862(6) 0.051(4) Uani 1 1 d .
H5 H 0.6387 0.2404 0.4395 0.061 Uiso 1 1 calc R
C6 C 0.6849(13) 0.2755(17) 0.5524(7) 0.052(3) Uani 1 1 d .
H6 H 0.7763 0.2737 0.5506 0.062 Uiso 1 1 calc R
C7 C 0.6349(14) 0.3025(18) 0.6219(6) 0.049(3) Uani 1 1 d .
C8 C 0.5031(11) 0.2928(13) 0.6277(5) 0.029(2) Uani 1 1 d .
C9 C 0.4091(11) 0.2698(14) 0.5586(6) 0.033(3) Uani 1 1 d .
C10 C 0.4627(12) 0.2433(14) 0.4890(6) 0.039(3) Uani 1 1 d .
C11 C -0.0323(14) 0.208(2) 0.4226(7) 0.072(4) Uani 1 1 d .
H11A H -0.0183 0.3013 0.3840 0.108 Uiso 1 1 calc R
H11B H -0.1226 0.2146 0.4344 0.108 Uiso 1 1 calc R
H11C H -0.0144 0.0825 0.4040 0.108 Uiso 1 1 calc R
C12 C 0.8487(13) 0.314(3) 0.6948(9) 0.078(5) Uani 1 1 d .
H12A H 0.8761 0.3061 0.6440 0.117 Uiso 1 1 calc R
H12B H 0.8755 0.2008 0.7230 0.117 Uiso 1 1 calc R
H12C H 0.8893 0.4242 0.7205 0.117 Uiso 1 1 calc R
O1 O 0.3350(10) -0.0430(13) 0.6885(5) 0.077(3) Uani 1 1 d .
O2 O 0.0564(8) 0.2477(13) 0.4916(4) 0.056(2) Uani 1 1 d .
O3 O 0.7117(9) 0.3323(15) 0.6900(5) 0.068(3) Uani 1 1 d .
S1 S 0.1754(3) 0.2858(5) 0.63570(16) 0.0520(11) Uani 1 1 d .
S2 S 0.2975(3) 0.1430(5) 0.72083(15) 0.0504(11) Uani 1 1 d .
S3 S 0.4577(3) 0.3313(5) 0.72007(16) 0.0586(12) Uani 1 1 d .

loop_
_atom_site_aniso_label
_atom_site_aniso_U_11
_atom_site_aniso_U_22
_atom_site_aniso_U_33
_atom_site_aniso_U_23
_atom_site_aniso_U_13
_atom_site_aniso_U_12
C1 0.046(8) 0.032(6) 0.028(5) -0.004(4) 0.002(5) 0.000(4)
C2 0.047(9) 0.040(7) 0.040(6) -0.009(5) -0.012(6) 0.000(5)
C3 0.066(10) 0.054(8) 0.031(6) 0.000(5) -0.004(6) -0.002(6)
C4 0.080(11) 0.047(8) 0.032(6) -0.002(5) 0.015(6) 0.005(6)
C5 0.072(11) 0.054(8) 0.034(6) 0.007(5) 0.031(6) -0.002(6)
C6 0.048(9) 0.051(8) 0.059(8) -0.004(6) 0.026(6) 0.006(6)
C7 0.064(10) 0.046(7) 0.038(6) 0.011(5) 0.003(6) 0.014(6)
C8 0.037(7) 0.026(5) 0.029(5) -0.008(4) 0.020(4) -0.004(4)
C9 0.037(8) 0.031(6) 0.029(5) -0.002(4) 0.000(5) 0.001(4)
C10 0.050(9) 0.028(6) 0.039(6) 0.002(4) 0.009(5) -0.002(5)
C11 0.051(10) 0.119(13) 0.044(7) -0.012(8) -0.001(7) -0.001(8)
C12 0.039(10) 0.114(14) 0.078(10) 0.007(9) -0.004(7) 0.000(8)
O1 0.119(9) 0.047(6) 0.070(6) -0.001(4) 0.042(6) 0.006(5)
O2 0.034(6) 0.093(7) 0.038(4) -0.003(4) -0.008(4) -0.008(4)
O3 0.041(6) 0.111(8) 0.052(5) -0.003(5) 0.005(4) 0.005(5)
S1 0.043(2) 0.076(2) 0.0384(16) -0.0070(14) 0.0115(13) -0.0006(15)
S2 0.057(2) 0.058(2) 0.0383(16) 0.0046(13) 0.0161(14) -0.0011(14)
S3 0.049(2) 0.089(3) 0.0387(16) -0.0103(16) 0.0106(14) -0.0112(17)

loop_
_atom_type_symbol
_atom_type_description
_atom_type_scat_dispersion_real
_atom_type_scat_dispersion_imag
_atom_type_scat_source
C C 0.0181 0.0091 'International Tables Vol C Tables 4.2.6.8 and 6.1.1.4'
H H 0.0000 0.0000 'International Tables Vol C Tables 4.2.6.8 and 6.1.1.4'
O O 0.0492 0.0322 'International Tables Vol C Tables 4.2.6.8 and 6.1.1.4'
S S 0.3331 0.5567 'International Tables Vol C Tables 4.2.6.8 and 6.1.1.4'

loop_
_geom_angle_atom_site_label_1
_geom_angle_atom_site_label_2
_geom_angle_atom_site_label_3
_geom_angle
C9 C1 C2 120.3(10)
C9 C1 S1 127.4(8)
C2 C1 S1 112.3(9)
O2 C2 C3 125.1(10)
O2 C2 C1 114.6(10)
C3 C2 C1 120.3(12)
C4 C3 C2 118.7(10)
C4 C3 H3 120.6
C2 C3 H3 120.6
C3 C4 C10 122.8(11)
C3 C4 H4 118.6
C10 C4 H4 118.6
C6 C5 C10 119.7(10)
C6 C5 H5 120.2
C10 C5 H5 120.2
C5 C6 C7 121.4(12)
C5 C6 H6 119.3
C7 C6 H6 119.3
C8 C7 O3 114.7(10)
C8 C7 C6 121.1(11)
O3 C7 C6 124.1(13)
C7 C8 C9 120.4(9)
C7 C8 S3 114.8(8)
C9 C8 S3 124.6(8)
C10 C9 C1 117.2(9)
C10 C9 C8 117.1(10)
C1 C9 C8 125.7(9)
C9 C10 C4 120.6(11)
C9 C10 C5 120.1(10)
C4 C10 C5 119.0(11)
O2 C11 H11A 109.5
O2 C11 H11B 109.5
H11A C11 H11B 109.5
O2 C11 H11C 109.5
H11A C11 H11C 109.5
H11B C11 H11C 109.5
O3 C12 H12A 109.5
O3 C12 H12B 109.5
H12A C12 H12B 109.5
O3 C12 H12C 109.5
H12A C12 H12C 109.5
H12B C12 H12C 109.5
C2 O2 C11 117.7(9)
C7 O3 C12 120.9(11)
C1 S1 S2 100.5(4)
O1 S2 S1 107.6(4)
O1 S2 S3 108.6(4)
S1 S2 S3 95.65(18)
C8 S3 S2 100.9(4)

loop_
_geom_bond_atom_site_label_1
_geom_bond_atom_site_label_2
_geom_bond_distance
C1 C9 1.401(15)
C1 C2 1.426(14)
C1 S1 1.770(11)
C2 O2 1.369(15)
C2 C3 1.397(18)
C3 C4 1.329(18)
C3 H3 0.9300
C4 C10 1.402(16)
C4 H4 0.9300
C5 C6 1.363(16)
C5 C10 1.432(17)
C5 H5 0.9300
C6 C7 1.379(17)
C6 H6 0.9300
C7 C8 1.352(17)
C7 O3 1.372(14)
C8 C9 1.470(14)
C8 S3 1.749(9)
C9 C10 1.399(15)
C11 O2 1.456(14)
C11 H11A 0.9600
C11 H11B 0.9600
C11 H11C 0.9600
C12 O3 1.388(16)
C12 H12A 0.9600
C12 H12B 0.9600
C12 H12C 0.9600
O1 S2 1.482(9)
S1 S2 2.091(4)
S2 S3 2.091(5)

loop_
_cod_related_entry_id
_cod_related_entry_database
_cod_related_entry_code
1 ChemSpider 30660241
